data_1517427
loop_
_publ_author_name
'Vanhoutte, Gijs'
'Brooks, Neil R.'
'Schaltin, Stijn'
'Opperdoes, Bastiaan'
'Van Meervelt, Luc'
'Locquet, Jean-Pierre'
'Vereecken, Philippe M.'
'Fransaer, Jan'
'Binnemans, Koen'

_publ_section_title
;
 Electrodeposition of Lithium from Lithium-Containing Solvate Ionic
 Liquids
;
_journal_issue 35
_journal_name_full 'The Journal of Physical Chemistry C'
_journal_page_first 20152
_journal_paper_doi 10.1021/jp505479x
_journal_volume 118
_journal_year 2014
_chemical_formula_moiety 'I, C12 H28 Li O6'
_chemical_formula_sum 'C12 H28 I Li O6'
_chemical_formula_weight 402.18
_chemical_melting_point 351
_chemical_name_common
;
bis(1,5-Dimethoxy-3-oxapentane)-lithium iodide  
;
_chemical_name_systematic
;
bis(1,5-Dimethoxy-3-oxapentane)-lithium iodide  
;
_space_group_crystal_system orthorhombic
_space_group_IT_number 56
_space_group_name_Hall '-P 2ab 2ac'
_space_group_name_H-M_alt 'P c c n'
_symmetry_space_group_name_Hall '-P 2ab 2ac'
_symmetry_space_group_name_H-M 'P c c n'
_atom_sites_solution_hydrogens geom
_atom_sites_solution_primary direct
_atom_sites_solution_secondary difmap
_audit_creation_date 2014-05-18
_audit_creation_method
;
Olex2 1.2-alpha
(compiled 2014.03.20 svn.r2914 for OlexSys, GUI svn.r4816)
;
_cell_angle_alpha 90.00
_cell_angle_beta 90.00
_cell_angle_gamma 90.00
_cell_formula_units_Z 4
_cell_length_a 10.1824(7)
_cell_length_b 12.0243(8)
_cell_length_c 14.6817(15)
_cell_measurement_reflns_used 2842
_cell_measurement_temperature 100(2)
_cell_measurement_theta_max 28.4490
_cell_measurement_theta_min 2.9640
_cell_volume 1797.6(3)
_computing_cell_refinement
;
CrysAlisPro, Agilent Technologies,
Version 1.171.36.28 (release 01-02-2013 CrysAlis171 .NET)
(compiled Feb  1 2013,16:14:44)
;
_computing_data_collection
;
CrysAlisPro, Agilent Technologies,
Version 1.171.36.28 (release 01-02-2013 CrysAlis171 .NET)
(compiled Feb  1 2013,16:14:44)
;
_computing_data_reduction
;
CrysAlisPro, Agilent Technologies,
Version 1.171.36.28 (release 01-02-2013 CrysAlis171 .NET)
(compiled Feb  1 2013,16:14:44)
;
_computing_molecular_graphics 'Olex2 (Dolomanov et al., 2009)'
_computing_publication_material 'Olex2 (Dolomanov et al., 2009)'
_computing_structure_refinement 'XL (Sheldrick, 2008)'
_computing_structure_solution 'ShelXS (Sheldrick, 2008)'
_diffrn_ambient_temperature 100(2)
_diffrn_detector_area_resol_mean 15.9631
_diffrn_measured_fraction_theta_full 0.999
_diffrn_measured_fraction_theta_max 0.912
_diffrn_measurement_details
;
  1 omega  -44.00   52.00   1.0000   60.0000
omega____ theta____ kappa____ phi______ frames
    -      -16.9951   77.0000 -120.0000 96

  2 omega    8.00   88.00   1.0000   60.0000
omega____ theta____ kappa____ phi______ frames
    -       18.8701   57.0000   30.0000 80

  3 omega  -12.00   34.00   1.0000   60.0000
omega____ theta____ kappa____ phi______ frames
    -       18.8701  -57.0000  -90.0000 46

  4 omega  -40.00   92.00   1.0000   60.0000
omega____ theta____ kappa____ phi______ frames
    -       18.8701    0.0000  -60.0000 132
;
_diffrn_measurement_device_type 'SuperNova, Single source at offset, Eos'
_diffrn_measurement_method '\w scans'
_diffrn_orient_matrix_UB_11 0.0380914000
_diffrn_orient_matrix_UB_12 -0.0455653000
_diffrn_orient_matrix_UB_13 -0.0154817000
_diffrn_orient_matrix_UB_21 -0.0456033000
_diffrn_orient_matrix_UB_22 -0.0093300000
_diffrn_orient_matrix_UB_23 -0.0357808000
_diffrn_orient_matrix_UB_31 0.0363067000
_diffrn_orient_matrix_UB_32 0.0362132000
_diffrn_orient_matrix_UB_33 -0.0286221000
_diffrn_radiation_monochromator mirror
_diffrn_radiation_type MoK\a
_diffrn_radiation_wavelength 0.71073
_diffrn_reflns_av_R_equivalents 0.0467
_diffrn_reflns_av_unetI/netI 0.0395
_diffrn_reflns_limit_h_max 13
_diffrn_reflns_limit_h_min -13
_diffrn_reflns_limit_k_max 15
_diffrn_reflns_limit_k_min -16
_diffrn_reflns_limit_l_max 19
_diffrn_reflns_limit_l_min -19
_diffrn_reflns_number 11189
_diffrn_reflns_theta_full 26.00
_diffrn_reflns_theta_max 29.05
_diffrn_reflns_theta_min 2.97
_diffrn_source 'SuperNova (Mo) X-ray Source'
_exptl_absorpt_coefficient_mu 1.799
_exptl_absorpt_correction_T_max 1.000
_exptl_absorpt_correction_T_min 0.596
_exptl_absorpt_correction_type multi-scan
_exptl_absorpt_process_details
;
CrysAlisPro, Agilent Technologies,
Version 1.171.36.28 (release 01-02-2013 CrysAlis171 .NET)
(compiled Feb  1 2013,16:14:44)
Empirical absorption correction using spherical harmonics,
 implemented in SCALE3 ABSPACK scaling algorithm.
;
_exptl_crystal_colour colourless
_exptl_crystal_density_diffrn 1.486
_exptl_crystal_density_method 'not measured'
_exptl_crystal_description block
_exptl_crystal_F_000 816
_exptl_crystal_size_max 0.20
_exptl_crystal_size_mid 0.15
_exptl_crystal_size_min 0.15
_refine_diff_density_max 0.752
_refine_diff_density_min -0.380
_refine_diff_density_rms 0.083
_refine_ls_extinction_method none
_refine_ls_goodness_of_fit_ref 1.010
_refine_ls_hydrogen_treatment constr
_refine_ls_matrix_type full
_refine_ls_number_parameters 120
_refine_ls_number_reflns 2196
_refine_ls_number_restraints 18
_refine_ls_restrained_S_all 1.007
_refine_ls_R_factor_all 0.0546
_refine_ls_R_factor_gt 0.0280
_refine_ls_shift/su_max 0.001
_refine_ls_shift/su_mean 0.000
_refine_ls_structure_factor_coef Fsqd
_refine_ls_weighting_details 'calc w=1/[\s^2^(Fo^2^)+(0.0239P)^2^+0.0000P] where P=(Fo^2^+2Fc^2^)/3'
_refine_ls_weighting_scheme calc
_refine_ls_wR_factor_gt 0.0531
_refine_ls_wR_factor_ref 0.0607
_reflns_number_gt 1486
_reflns_number_total 2196
_reflns_threshold_expression >2sigma(I)
_cod_data_source_file jp505479x_si_002.cif
_cod_data_source_block nrb150
_cod_depositor_comments 'Adding full bibliography for 1517427.cif.'
_cod_database_code 1517427
_chemical_oxdiff_formula 'Li I C6 H12 O3'
_reflns_odcompleteness_completeness 99.67
_reflns_odcompleteness_iscentric 1
_reflns_odcompleteness_theta 26.32
_olex2_refinement_description
;
1. Fixed Uiso
 At 1.2 times of:
  All C(H,H) groups
 At 1.5 times of:
  All C(H,H,H) groups
2. Uiso/Uaniso restraints and constraints
Uanis(C1) = Uanis(C1')
Uanis(O2) = Uanis(O2')
Uanis(C3) = Uanis(C3')
Uanis(C4) = Uanis(C4')
Uanis(O5) = Uanis(O5')
Uanis(C6) = Uanis(C6')
Uanis(C7) = Uanis(C7')
Uanis(O8) = Uanis(O8')
Uanis(C9) = Uanis(C9')
3. Same fragment restrains
{C1, O2, C3, C4, O5, C6, C7, O8, C9}
as
{C1', O2', C3', C4', O5', C6', C7', O8', C9'}
4. Others
 Sof(C1')=Sof(H1'A)=Sof(H1'B)=Sof(H1'C)=Sof(O2')=Sof(C3')=Sof(H3'A)=Sof(H3'B)=
 Sof(C4')=Sof(H4'A)=Sof(H4'B)=Sof(O5')=Sof(C6')=Sof(H6'A)=Sof(H6'B)=Sof(C7')=
 Sof(H7'A)=Sof(H7'B)=Sof(O8')=Sof(C9')=Sof(H9'A)=Sof(H9'B)=Sof(H9'C)=1-FVAR(1)
 Sof(C1)=Sof(H1A)=Sof(H1B)=Sof(H1C)=Sof(O2)=Sof(C3)=Sof(H3A)=Sof(H3B)=Sof(C4)=
 Sof(H4A)=Sof(H4B)=Sof(O5)=Sof(C6)=Sof(H6A)=Sof(H6B)=Sof(C7)=Sof(H7A)=Sof(H7B)=
 Sof(O8)=Sof(C9)=Sof(H9A)=Sof(H9B)=Sof(H9C)=FVAR(1)
5.a Secondary CH2 refined with riding coordinates:
 C3(H3A,H3B), C4(H4A,H4B), C6(H6A,H6B), C7(H7A,H7B), C3'(H3'A,H3'B), C4'(H4'A,
 H4'B), C6'(H6'A,H6'B), C7'(H7'A,H7'B)
5.b Me refined with riding coordinates:
 C1(H1A,H1B,H1C), C9(H9A,H9B,H9C), C1'(H1'A,H1'B,H1'C), C9'(H9'A,H9'B,H9'C)
;

loop_
_space_group_symop_id
_space_group_symop_operation_xyz
1 'x, y, z'
2 '-x+1/2, -y+1/2, z'
3 'x+1/2, -y, -z+1/2'
4 '-x, y+1/2, -z+1/2'
5 '-x, -y, -z'
6 'x-1/2, y-1/2, -z'
7 '-x-1/2, y, z-1/2'
8 'x, -y-1/2, z-1/2'

loop_
_atom_site_label
_atom_site_type_symbol
_atom_site_fract_x
_atom_site_fract_y
_atom_site_fract_z
_atom_site_U_iso_or_equiv
_atom_site_adp_type
_atom_site_occupancy
_atom_site_calc_flag
_atom_site_disorder_assembly
_atom_site_disorder_group
_atom_site_site_symmetry_order
_atom_site_refinement_flags_posn
_atom_site_refinement_flags_adp
_atom_site_refinement_flags_occupancy
I1 I 0.2500 0.7500 0.262578(16) 0.02393(9) Uani 1 d . . 2 S T P
Li1 Li 0.2500 0.2500 0.5482(4) 0.0243(12) Uani 1 d . . 2 S T P
C1 C 0.3072(5) 0.0838(4) 0.3815(3) 0.0455(13) Uani 0.684(3) d A 1 1 . . .
H1A H 0.2314 0.0466 0.4058 0.068 Uiso 0.684(3) calc A 1 1 R . .
H1B H 0.3695 0.0296 0.3606 0.068 Uiso 0.684(3) calc A 1 1 R . .
H1C H 0.2811 0.1303 0.3315 0.068 Uiso 0.684(3) calc A 1 1 R . .
O2 O 0.3651(10) 0.1498(17) 0.450(2) 0.0244(8) Uani 0.684(3) d A 1 1 . . .
C3 C 0.4794(4) 0.2065(4) 0.4206(3) 0.0275(10) Uani 0.684(3) d A 1 1 . . .
H3A H 0.4585 0.2548 0.3697 0.033 Uiso 0.684(3) calc A 1 1 R . .
H3B H 0.5454 0.1535 0.4010 0.033 Uiso 0.684(3) calc A 1 1 R . .
C4 C 0.5305(10) 0.2741(9) 0.4990(9) 0.0241(15) Uani 0.684(3) d A 1 1 . . .
H4A H 0.5613 0.2259 0.5476 0.029 Uiso 0.684(3) calc A 1 1 R . .
H4B H 0.6024 0.3214 0.4796 0.029 Uiso 0.684(3) calc A 1 1 R . .
O5 O 0.4220(3) 0.3394(3) 0.5290(2) 0.0223(7) Uani 0.684(3) d A 1 1 . . .
C6 C 0.4484(9) 0.4089(10) 0.6055(9) 0.0242(8) Uani 0.684(3) d A 1 1 . . .
H6A H 0.5120 0.4658 0.5896 0.029 Uiso 0.684(3) calc A 1 1 R . .
H6B H 0.4831 0.3654 0.6556 0.029 Uiso 0.684(3) calc A 1 1 R . .
C7 C 0.3206(3) 0.4606(3) 0.6313(3) 0.0229(8) Uani 0.684(3) d A 1 1 . . .
H7A H 0.3317 0.5094 0.6834 0.028 Uiso 0.684(3) calc A 1 1 R . .
H7B H 0.2855 0.5038 0.5810 0.028 Uiso 0.684(3) calc A 1 1 R . .
O8 O 0.2335(7) 0.3698(7) 0.6535(8) 0.0179(13) Uani 0.684(3) d A 1 1 . . .
C9 C 0.1045(4) 0.4122(4) 0.6748(3) 0.0296(11) Uani 0.684(3) d A 1 1 . . .
H9A H 0.0470 0.3514 0.6890 0.044 Uiso 0.684(3) calc A 1 1 R . .
H9B H 0.0706 0.4521 0.6232 0.044 Uiso 0.684(3) calc A 1 1 R . .
H9C H 0.1101 0.4613 0.7262 0.044 Uiso 0.684(3) calc A 1 1 R . .
C1' C 0.3109(10) 0.0446(9) 0.4387(8) 0.0455(13) Uani 0.316(3) d A 2 1 . . .
H1'A H 0.2180 0.0433 0.4276 0.068 Uiso 0.316(3) calc A 2 1 R . .
H1'B H 0.3308 -0.0005 0.4909 0.068 Uiso 0.316(3) calc A 2 1 R . .
H1'C H 0.3563 0.0160 0.3864 0.068 Uiso 0.316(3) calc A 2 1 R . .
O2' O 0.351(2) 0.155(4) 0.455(5) 0.0244(8) Uani 0.316(3) d A 2 1 . . .
C3' C 0.4904(9) 0.1644(8) 0.4620(7) 0.0275(10) Uani 0.316(3) d A 2 1 . . .
H3'A H 0.5310 0.1483 0.4037 0.033 Uiso 0.316(3) calc A 2 1 R . .
H3'B H 0.5240 0.1122 0.5067 0.033 Uiso 0.316(3) calc A 2 1 R . .
C4' C 0.521(2) 0.281(2) 0.491(2) 0.0241(15) Uani 0.316(3) d A 2 1 . . .
H4'A H 0.6126 0.2878 0.5085 0.029 Uiso 0.316(3) calc A 2 1 R . .
H4'B H 0.5048 0.3327 0.4408 0.029 Uiso 0.316(3) calc A 2 1 R . .
O5' O 0.4371(7) 0.3057(6) 0.5658(5) 0.0223(7) Uani 0.316(3) d A 2 1 . . .
C6' C 0.456(2) 0.410(2) 0.608(2) 0.0242(8) Uani 0.316(3) d A 2 1 . . .
H6'A H 0.4413 0.4699 0.5648 0.029 Uiso 0.316(3) calc A 2 1 R . .
H6'B H 0.5459 0.4164 0.6304 0.029 Uiso 0.316(3) calc A 2 1 R . .
C7' C 0.3631(7) 0.4191(7) 0.6844(6) 0.0229(8) Uani 0.316(3) d A 2 1 . . .
H7'A H 0.3886 0.3690 0.7331 0.028 Uiso 0.316(3) calc A 2 1 R . .
H7'B H 0.3626 0.4944 0.7082 0.028 Uiso 0.316(3) calc A 2 1 R . .
O8' O 0.2351(15) 0.390(2) 0.6511(18) 0.0179(13) Uani 0.316(3) d A 2 1 . . .
C9' C 0.1365(9) 0.3904(9) 0.7211(7) 0.0296(11) Uani 0.316(3) d A 2 1 . . .
H9'A H 0.0558 0.3616 0.6969 0.044 Uiso 0.316(3) calc A 2 1 R . .
H9'B H 0.1229 0.4650 0.7422 0.044 Uiso 0.316(3) calc A 2 1 R . .
H9'C H 0.1649 0.3446 0.7709 0.044 Uiso 0.316(3) calc A 2 1 R . .

loop_
_atom_site_aniso_label
_atom_site_aniso_U_11
_atom_site_aniso_U_22
_atom_site_aniso_U_33
_atom_site_aniso_U_23
_atom_site_aniso_U_13
_atom_site_aniso_U_12
I1 0.02278(13) 0.01842(13) 0.03060(14) 0.000 0.000 0.00008(12)
Li1 0.021(3) 0.020(3) 0.033(3) 0.000 0.000 0.001(3)
C1 0.038(2) 0.066(4) 0.032(3) -0.026(3) 0.007(3) -0.013(2)
O2 0.020(2) 0.031(2) 0.022(3) -0.0087(10) 0.006(3) -0.006(2)
C3 0.0202(17) 0.033(3) 0.029(3) -0.0032(18) 0.007(2) -0.0012(18)
C4 0.016(2) 0.026(2) 0.030(3) 0.0001(18) 0.0046(19) -0.0014(15)
O5 0.0146(11) 0.027(2) 0.026(2) -0.0057(14) -0.0025(14) 0.0011(12)
C6 0.0211(15) 0.0222(15) 0.0295(19) -0.0036(13) -0.0030(16) -0.0033(13)
C7 0.0254(19) 0.0143(19) 0.029(2) -0.0010(15) -0.0059(16) -0.0035(15)
O8 0.0213(9) 0.007(4) 0.0250(11) -0.002(2) 0.0022(8) -0.0015(14)
C9 0.024(2) 0.025(2) 0.039(3) -0.010(2) 0.006(2) 0.0005(17)
C1' 0.038(2) 0.066(4) 0.032(3) -0.026(3) 0.007(3) -0.013(2)
O2' 0.020(2) 0.031(2) 0.022(3) -0.0087(10) 0.006(3) -0.006(2)
C3' 0.0202(17) 0.033(3) 0.029(3) -0.0032(18) 0.007(2) -0.0012(18)
C4' 0.016(2) 0.026(2) 0.030(3) 0.0001(18) 0.0046(19) -0.0014(15)
O5' 0.0146(11) 0.027(2) 0.026(2) -0.0057(14) -0.0025(14) 0.0011(12)
C6' 0.0211(15) 0.0222(15) 0.0295(19) -0.0036(13) -0.0030(16) -0.0033(13)
C7' 0.0254(19) 0.0143(19) 0.029(2) -0.0010(15) -0.0059(16) -0.0035(15)
O8' 0.0213(9) 0.007(4) 0.0250(11) -0.002(2) 0.0022(8) -0.0015(14)
C9' 0.024(2) 0.025(2) 0.039(3) -0.010(2) 0.006(2) 0.0005(17)

loop_
_atom_type_symbol
_atom_type_description
_atom_type_scat_dispersion_real
_atom_type_scat_dispersion_imag
_atom_type_scat_source
C C 0.0033 0.0016 'International Tables Vol C Tables 4.2.6.8 and 6.1.1.4'
H H 0.0000 0.0000 'International Tables Vol C Tables 4.2.6.8 and 6.1.1.4'
I I -0.4742 1.8119 'International Tables Vol C Tables 4.2.6.8 and 6.1.1.4'
Li Li -0.0003 0.0001 'International Tables Vol C Tables 4.2.6.8 and 6.1.1.4'
O O 0.0106 0.0060 'International Tables Vol C Tables 4.2.6.8 and 6.1.1.4'

loop_
_geom_angle_atom_site_label_1
_geom_angle_atom_site_label_2
_geom_angle_atom_site_label_3
_geom_angle
_geom_angle_site_symmetry_1
_geom_angle_site_symmetry_3
O2 Li1 O2 98.8(18) 2 .
O2 Li1 O8' 150.8(3) . .
O2 Li1 O8' 150.8(3) 2 2
O2 Li1 O8' 89.6(12) 2 .
O2 Li1 O8' 89.6(12) . 2
O5 Li1 O2 94.4(2) 2 .
O5 Li1 O2 94.4(2) . 2
O5 Li1 O2 75.3(3) 2 2
O5 Li1 O2 75.3(3) . .
O5 Li1 O5 164.4(4) 2 .
O5 Li1 O8 112.6(2) 2 .
O5 Li1 O8 79.26(19) 2 2
O5 Li1 O8 112.6(2) . 2
O5 Li1 O8 79.26(19) . .
O5 Li1 O8' 114.8(4) . 2
O5 Li1 O8' 114.8(4) 2 .
O5 Li1 O8' 76.2(4) 2 2
O5 Li1 O8' 76.2(4) . .
O8 Li1 O2 152.4(3) 2 2
O8 Li1 O2 93.6(10) 2 .
O8 Li1 O2 93.6(10) . 2
O8 Li1 O2 152.4(3) . .
O8 Li1 O8 86.4(7) 2 .
O8 Li1 O8' 5.2(10) . .
O8 Li1 O8' 5.2(10) 2 2
O8 Li1 O8' 91.4(5) . 2
O8 Li1 O8' 91.4(5) 2 .
O2' Li1 O2 1.9(10) . .
O2' Li1 O2 1.9(10) 2 2
O2' Li1 O2 97.8(13) . 2
O2' Li1 O2 97.8(13) 2 .
O2' Li1 O5 92.5(4) . 2
O2' Li1 O5 77.0(6) . .
O2' Li1 O5 77.0(6) 2 2
O2' Li1 O5 92.5(4) 2 .
O2' Li1 O8 94(2) . 2
O2' Li1 O8 94(2) 2 .
O2' Li1 O8 154.3(6) 2 2
O2' Li1 O8 154.3(6) . .
O2' Li1 O2' 97(4) . 2
O2' Li1 O8' 90(2) 2 .
O2' Li1 O8' 90(2) . 2
O2' Li1 O8' 152.7(5) . .
O2' Li1 O8' 152.7(5) 2 2
O5' Li1 O2 113.5(3) 2 .
O5' Li1 O2 76.5(3) . .
O5' Li1 O2 113.5(3) . 2
O5' Li1 O2 76.5(3) 2 2
O5' Li1 O5 167.9(2) . 2
O5' Li1 O5 167.9(2) 2 .
O5' Li1 O5 19.39(18) . .
O5' Li1 O5 19.39(18) 2 2
O5' Li1 O8 93.3(3) . 2
O5' Li1 O8 76.0(3) 2 2
O5' Li1 O8 93.3(3) 2 .
O5' Li1 O8 76.0(3) . .
O5' Li1 O2' 111.7(4) 2 .
O5' Li1 O2' 78.4(5) . .
O5' Li1 O2' 111.7(4) . 2
O5' Li1 O2' 78.4(5) 2 2
O5' Li1 O5' 165.4(5) . 2
O5' Li1 O8' 74.6(4) 2 2
O5' Li1 O8' 74.6(4) . .
O5' Li1 O8' 95.6(4) 2 .
O5' Li1 O8' 95.6(4) . 2
O8' Li1 O8' 96.5(16) . 2
H1A C1 H1B 109.5 . .
H1A C1 H1C 109.5 . .
H1B C1 H1C 109.5 . .
O2 C1 H1A 109.5 . .
O2 C1 H1B 109.5 . .
O2 C1 H1C 109.5 . .
C1 O2 Li1 123.3(6) . .
C1 O2 C3 113.4(17) . .
C3 O2 Li1 111.8(5) . .
O2 C3 H3A 110.1 . .
O2 C3 H3B 110.1 . .
O2 C3 C4 108.2(9) . .
H3A C3 H3B 108.4 . .
C4 C3 H3A 110.1 . .
C4 C3 H3B 110.1 . .
C3 C4 H4A 110.7 . .
C3 C4 H4B 110.7 . .
H4A C4 H4B 108.8 . .
O5 C4 C3 105.4(8) . .
O5 C4 H4A 110.7 . .
O5 C4 H4B 110.7 . .
C4 O5 Li1 114.2(4) . .
C6 O5 Li1 110.9(4) . .
C6 O5 C4 114.9(7) . .
O5 C6 H6A 110.5 . .
O5 C6 H6B 110.5 . .
O5 C6 C7 106.3(8) . .
H6A C6 H6B 108.7 . .
C7 C6 H6A 110.5 . .
C7 C6 H6B 110.5 . .
C6 C7 H7A 110.5 . .
C6 C7 H7B 110.5 . .
H7A C7 H7B 108.7 . .
O8 C7 C6 106.1(6) . .
O8 C7 H7A 110.5 . .
O8 C7 H7B 110.5 . .
C7 O8 Li1 107.5(5) . .
C9 O8 Li1 118.0(5) . .
C9 O8 C7 109.9(7) . .
O8 C9 H9A 109.5 . .
O8 C9 H9B 109.5 . .
O8 C9 H9C 109.5 . .
H9A C9 H9B 109.5 . .
H9A C9 H9C 109.5 . .
H9B C9 H9C 109.5 . .
H1'A C1' H1'B 109.5 . .
H1'A C1' H1'C 109.5 . .
H1'B C1' H1'C 109.5 . .
O2' C1' H1'A 109.5 . .
O2' C1' H1'B 109.5 . .
O2' C1' H1'C 109.5 . .
C1' O2' Li1 119(2) . .
C1' O2' C3' 112(3) . .
C3' O2' Li1 113.9(17) . .
O2' C3' H3'A 110.2 . .
O2' C3' H3'B 110.2 . .
O2' C3' C4' 107.7(16) . .
H3'A C3' H3'B 108.5 . .
C4' C3' H3'A 110.2 . .
C4' C3' H3'B 110.2 . .
C3' C4' H4'A 110.5 . .
C3' C4' H4'B 110.5 . .
H4'A C4' H4'B 108.6 . .
O5' C4' C3' 106.4(14) . .
O5' C4' H4'A 110.5 . .
O5' C4' H4'B 110.5 . .
C4' O5' Li1 113.3(10) . .
C6' O5' Li1 118.6(9) . .
C6' O5' C4' 115.9(11) . .
O5' C6' H6'A 110.1 . .
O5' C6' H6'B 110.1 . .
O5' C6' C7' 107.8(14) . .
H6'A C6' H6'B 108.5 . .
C7' C6' H6'A 110.1 . .
C7' C6' H6'B 110.1 . .
C6' C7' H7'A 110.1 . .
C6' C7' H7'B 110.1 . .
H7'A C7' H7'B 108.4 . .
O8' C7' C6' 108.1(13) . .
O8' C7' H7'A 110.1 . .
O8' C7' H7'B 110.1 . .
C7' O8' Li1 110.2(9) . .
C7' O8' C9' 113.0(17) . .
C9' O8' Li1 121.6(11) . .
O8' C9' H9'A 109.5 . .
O8' C9' H9'B 109.5 . .
O8' C9' H9'C 109.5 . .
H9'A C9' H9'B 109.5 . .
H9'A C9' H9'C 109.5 . .
H9'B C9' H9'C 109.5 . .

loop_
_geom_bond_atom_site_label_1
_geom_bond_atom_site_label_2
_geom_bond_distance
_geom_bond_site_symmetry_2
Li1 O2 2.215(10) .
Li1 O2 2.215(10) 2
Li1 O5 2.074(3) 2
Li1 O5 2.074(3) .
Li1 O8 2.120(9) .
Li1 O8 2.120(9) 2
Li1 O2' 2.06(2) .
Li1 O2' 2.06(2) 2
Li1 O5' 2.036(7) 2
Li1 O5' 2.035(7) .
Li1 O8' 2.269(18) .
Li1 O8' 2.269(18) 2
C1 H1A 0.9600 .
C1 H1B 0.9600 .
C1 H1C 0.9600 .
C1 O2 1.410(15) .
O2 C3 1.416(14) .
C3 H3A 0.9700 .
C3 H3B 0.9700 .
C3 C4 1.501(9) .
C4 H4A 0.9700 .
C4 H4B 0.9700 .
C4 O5 1.426(9) .
O5 C6 1.425(8) .
C6 H6A 0.9700 .
C6 H6B 0.9700 .
C6 C7 1.491(9) .
C7 H7A 0.9700 .
C7 H7B 0.9700 .
C7 O8 1.444(8) .
O8 C9 1.443(7) .
C9 H9A 0.9600 .
C9 H9B 0.9600 .
C9 H9C 0.9600 .
C1' H1'A 0.9600 .
C1' H1'B 0.9600 .
C1' H1'C 0.9600 .
C1' O2' 1.41(2) .
O2' C3' 1.42(2) .
C3' H3'A 0.9700 .
C3' H3'B 0.9700 .
C3' C4' 1.502(15) .
C4' H4'A 0.9700 .
C4' H4'B 0.9700 .
C4' O5' 1.428(15) .
O5' C6' 1.419(14) .
C6' H6'A 0.9700 .
C6' H6'B 0.9700 .
C6' C7' 1.473(15) .
C7' H7'A 0.9700 .
C7' H7'B 0.9700 .
C7' O8' 1.435(17) .
O8' C9' 1.436(15) .
C9' H9'A 0.9600 .
C9' H9'B 0.9600 .
C9' H9'C 0.9600 .
